data_4115612
loop_
_publ_author_name
'Lars Johansson'
'Olav B. Ryan'
'Christian R\/omming'
'Mats Tilset'

_publ_section_title
;
 Unexpected Selectivities in C-H Activations of Toluene and p-Xylene at
 Cationic Platinum(II) Diimine Complexes. New Mechanistic Insight into
 Product-Determining Factors
;
_journal_name_full 'Journal of the American Chemical Society'
_journal_page_first 6579
_journal_page_last 6590
_journal_paper_doi 10.1021/ja010277e
_journal_volume 123
_journal_year 2001
_chemical_formula_sum 'C35 H26 Cl2 F12 N2 Pt'
_chemical_formula_weight 968.57
_chemical_name_systematic
; 
 ? 
;
_space_group_IT_number 62
_symmetry_space_group_name_Hall '-P 2ac 2n'
_symmetry_space_group_name_H-M 'P n m a'
_atom_sites_solution_hydrogens geom
_atom_sites_solution_primary direct
_atom_sites_solution_secondary difmap
_audit_creation_method SHELXL-97
_cell_angle_alpha 90.00
_cell_angle_beta 90.00
_cell_angle_gamma 90.00
_cell_formula_units_Z 4
_cell_length_a 14.6594(18)
_cell_length_b 25.664(3)
_cell_length_c 9.6242(16)
_cell_measurement_temperature 150(2)
_cell_volume 3620.8(9)
_computing_structure_refinement 'SHELXL-97 (Sheldrick, 1997)'
_computing_structure_solution 'SHELXS-97 (Sheldrick, 1990)'
_diffrn_ambient_temperature 150(2)
_diffrn_measured_fraction_theta_full 0.956
_diffrn_measured_fraction_theta_max 0.956
_diffrn_radiation_monochromator graphite
_diffrn_radiation_source 'fine-focus sealed tube'
_diffrn_radiation_type MoK\a
_diffrn_radiation_wavelength 0.71073
_diffrn_reflns_av_R_equivalents 0.0558
_diffrn_reflns_av_sigmaI/netI 0.0237
_diffrn_reflns_limit_h_max 20
_diffrn_reflns_limit_h_min -20
_diffrn_reflns_limit_k_max 36
_diffrn_reflns_limit_k_min -36
_diffrn_reflns_limit_l_max 13
_diffrn_reflns_limit_l_min -13
_diffrn_reflns_number 45877
_diffrn_reflns_theta_full 30.50
_diffrn_reflns_theta_max 30.50
_diffrn_reflns_theta_min 10.24
_exptl_absorpt_coefficient_mu 4.113
_exptl_crystal_density_diffrn 1.777
_exptl_crystal_F_000 1880
_exptl_crystal_size_max 0.18
_exptl_crystal_size_mid 0.08
_exptl_crystal_size_min 0.08
_refine_diff_density_max 2.526
_refine_diff_density_min -2.733
_refine_diff_density_rms 0.162
_refine_ls_extinction_method none
_refine_ls_goodness_of_fit_ref 1.219
_refine_ls_hydrogen_treatment mixed
_refine_ls_matrix_type full
_refine_ls_number_parameters 241
_refine_ls_number_reflns 5386
_refine_ls_number_restraints 0
_refine_ls_restrained_S_all 1.219
_refine_ls_R_factor_all 0.0679
_refine_ls_R_factor_gt 0.0546
_refine_ls_shift/su_max 0.066
_refine_ls_shift/su_mean 0.003
_refine_ls_structure_factor_coef Fsqd
_refine_ls_weighting_details 'calc w=1/[\s^2^(Fo^2^)+(0.0250P)^2^+28.0000P] where P=(Fo^2^+2Fc^2^)/3'
_refine_ls_weighting_scheme calc
_refine_ls_wR_factor_gt 0.1204
_refine_ls_wR_factor_ref 0.1290
_reflns_number_gt 4613
_reflns_number_total 5386
_reflns_threshold_expression >2sigma(I)
_cod_data_source_file ja010277e.cif
_cod_data_source_block syn-3a
_cod_original_cell_volume 3620.9(9)
_cod_database_code 4115612

loop_
_symmetry_equiv_pos_as_xyz
'x, y, z'
'-x+1/2, -y, z+1/2'
'-x, y+1/2, -z'
'x+1/2, -y+1/2, -z+1/2'
'-x, -y, -z'
'x-1/2, y, -z-1/2'
'x, -y-1/2, z'
'-x-1/2, y-1/2, z-1/2'

loop_
_atom_site_label
_atom_site_type_symbol
_atom_site_fract_x
_atom_site_fract_y
_atom_site_fract_z
_atom_site_U_iso_or_equiv
_atom_site_adp_type
_atom_site_occupancy
_atom_site_symmetry_multiplicity
_atom_site_calc_flag
_atom_site_refinement_flags
Pt1 Pt 0.15076(2) 0.2500 0.45357(3) 0.02774(10) Uani 1 2 d S
Cl1 Cl -0.1074(2) 0.2500 0.0585(3) 0.0582(7) Uani 1 2 d S
Cl2 Cl 0.0318(2) 0.2500 -0.1552(3) 0.0532(6) Uani 1 2 d S
F1 F -0.0714(4) 0.4293(3) 0.6470(13) 0.118(3) Uani 1 1 d .
F2 F -0.0087(10) 0.4327(8) 0.8359(10) 0.216(10) Uani 1 1 d .
F3 F -0.0086(6) 0.4975(3) 0.7000(10) 0.107(3) Uani 1 1 d .
F4 F 0.2579(8) 0.5219(3) 0.4247(17) 0.153(5) Uani 1 1 d .
F5 F 0.3623(8) 0.4750(6) 0.4650(19) 0.176(7) Uani 1 1 d .
F6 F 0.2974(13) 0.4558(5) 0.3030(12) 0.189(8) Uani 1 1 d .
N1 N 0.2013(3) 0.29987(17) 0.6065(5) 0.0285(9) Uani 1 1 d .
C1 C 0.2463(4) 0.2792(2) 0.7070(6) 0.0314(11) Uani 1 1 d .
C2 C 0.2942(6) 0.3081(3) 0.8191(7) 0.0454(15) Uani 1 1 d .
H2A H 0.3228 0.2833 0.8829 0.068 Uiso 1 1 calc R
H2B H 0.2502 0.3296 0.8701 0.068 Uiso 1 1 calc R
H2C H 0.3411 0.3305 0.7782 0.068 Uiso 1 1 calc R
C3 C 0.1856(4) 0.3551(2) 0.6000(6) 0.0329(11) Uani 1 1 d .
C4 C 0.2411(5) 0.3870(2) 0.5201(7) 0.0402(13) Uani 1 1 d .
H15A H 0.2936 0.3732 0.4756 0.048 Uiso 1 1 calc R
C5 C 0.2190(5) 0.4391(2) 0.5059(8) 0.0450(15) Uani 1 1 d .
C6 C 0.1406(6) 0.4596(2) 0.5693(8) 0.0469(16) Uani 1 1 d .
H6A H 0.1249 0.4953 0.5579 0.056 Uiso 1 1 calc R
C7 C 0.0866(5) 0.4269(3) 0.6485(7) 0.0432(15) Uani 1 1 d .
C8 C 0.1090(5) 0.3747(2) 0.6647(7) 0.0383(13) Uani 1 1 d .
H8A H 0.0718 0.3526 0.7200 0.046 Uiso 1 1 calc R
C9 C 0.2771(8) 0.4734(3) 0.4230(12) 0.065(2) Uani 1 1 d .
C10 C 0.0014(7) 0.4471(3) 0.7122(10) 0.060(2) Uani 1 1 d .
C11 C 0.1163(5) 0.3054(2) 0.3156(7) 0.0400(14) Uani 1 1 d .
C12 C 0.0368(6) 0.3335(3) 0.3184(8) 0.0486(17) Uani 1 1 d .
C13 C 0.0256(7) 0.3768(3) 0.2248(9) 0.0561(19) Uani 1 1 d .
H13A H -0.0295 0.3963 0.2256 0.067 Uiso 1 1 calc R
C14 C 0.0928(8) 0.3897(3) 0.1361(9) 0.062(2) Uani 1 1 d .
H14A H 0.0839 0.4186 0.0759 0.074 Uiso 1 1 calc R
C15 C 0.1737(7) 0.3630(3) 0.1286(9) 0.056(2) Uani 1 1 d .
H15B H 0.2196 0.3732 0.0644 0.068 Uiso 1 1 calc R
C16 C 0.1876(7) 0.3210(3) 0.2157(7) 0.0514(18) Uani 1 1 d .
H16A H 0.2432 0.3020 0.2114 0.062 Uiso 1 1 calc R
C17 C -0.0356(6) 0.3207(3) 0.4145(10) 0.0560(19) Uani 1 1 d .
H17A H -0.0176 0.2905 0.4706 0.084 Uiso 1 1 calc R
H17B H -0.0912 0.3124 0.3626 0.084 Uiso 1 1 calc R
H17C H -0.0471 0.3505 0.4757 0.084 Uiso 1 1 calc R
C18 C 0.0099(6) 0.2500 0.0305(11) 0.049(2) Uani 1 2 d S

loop_
_atom_site_aniso_label
_atom_site_aniso_U_11
_atom_site_aniso_U_22
_atom_site_aniso_U_33
_atom_site_aniso_U_23
_atom_site_aniso_U_13
_atom_site_aniso_U_12
Pt1 0.03564(16) 0.02099(13) 0.02658(14) 0.000 -0.00580(11) 0.000
Cl1 0.0501(14) 0.0820(19) 0.0426(13) 0.000 0.0027(11) 0.000
Cl2 0.0619(16) 0.0545(13) 0.0431(12) 0.000 0.0048(11) 0.000
F1 0.056(3) 0.087(5) 0.212(10) -0.054(6) 0.011(5) 0.006(3)
F2 0.212(12) 0.35(2) 0.091(6) 0.088(9) 0.082(7) 0.217(15)
F3 0.104(5) 0.058(3) 0.159(7) -0.025(4) 0.020(5) 0.032(3)
F4 0.145(8) 0.048(3) 0.267(14) 0.052(6) 0.084(9) 0.006(4)
F5 0.101(7) 0.176(11) 0.252(16) 0.128(12) -0.013(8) -0.040(7)
F6 0.314(19) 0.144(9) 0.107(7) -0.003(6) 0.065(9) -0.153(11)
N1 0.037(2) 0.0229(19) 0.025(2) -0.0032(16) -0.0025(17) -0.0001(17)
C1 0.042(3) 0.025(2) 0.027(2) -0.0038(18) 0.000(2) -0.003(2)
C2 0.065(4) 0.037(3) 0.034(3) -0.006(2) -0.015(3) -0.003(3)
C3 0.045(3) 0.025(2) 0.028(2) -0.002(2) -0.005(2) -0.001(2)
C4 0.049(4) 0.027(3) 0.044(3) -0.001(2) -0.003(3) -0.004(2)
C5 0.058(4) 0.026(3) 0.051(4) 0.001(3) -0.011(3) -0.003(3)
C6 0.059(4) 0.025(2) 0.056(4) -0.004(3) -0.016(3) 0.004(3)
C7 0.050(4) 0.035(3) 0.044(3) -0.009(3) -0.013(3) 0.012(3)
C8 0.045(3) 0.032(3) 0.038(3) -0.005(2) -0.006(3) 0.005(2)
C9 0.080(6) 0.034(3) 0.079(6) 0.012(4) 0.000(5) -0.015(4)
C10 0.063(5) 0.048(4) 0.070(5) -0.008(4) -0.004(4) 0.020(4)
C11 0.063(4) 0.023(2) 0.034(3) -0.001(2) -0.018(3) 0.001(2)
C12 0.059(4) 0.042(3) 0.045(3) -0.009(3) -0.015(3) 0.012(3)
C13 0.073(5) 0.033(3) 0.063(5) -0.004(3) -0.002(4) 0.007(3)
C14 0.090(6) 0.045(4) 0.051(4) -0.002(3) -0.008(4) 0.010(4)
C15 0.086(6) 0.037(3) 0.046(4) 0.006(3) 0.006(4) -0.007(4)
C16 0.087(6) 0.034(3) 0.033(3) 0.006(2) -0.009(3) -0.009(3)
C17 0.052(4) 0.049(4) 0.066(5) 0.003(4) -0.011(4) 0.006(3)
C18 0.019(4) 0.083(8) 0.044(5) 0.000 -0.001(3) 0.000

loop_
_atom_type_symbol
_atom_type_description
_atom_type_scat_dispersion_real
_atom_type_scat_dispersion_imag
_atom_type_scat_source
C C 0.0033 0.0016 'International Tables Vol C Tables 4.2.6.8 and 6.1.1.4'
H H 0.0000 0.0000 'International Tables Vol C Tables 4.2.6.8 and 6.1.1.4'
N N 0.0061 0.0033 'International Tables Vol C Tables 4.2.6.8 and 6.1.1.4'
F F 0.0171 0.0103 'International Tables Vol C Tables 4.2.6.8 and 6.1.1.4'
Pt Pt -1.7033 8.3905 'International Tables Vol C Tables 4.2.6.8 and 6.1.1.4'
Cl Cl 0.1484 0.1585 'International Tables Vol C Tables 4.2.6.8 and 6.1.1.4'

loop_
_geom_angle_atom_site_label_1
_geom_angle_atom_site_label_2
_geom_angle_atom_site_label_3
_geom_angle
_geom_angle_site_symmetry_1
_geom_angle_site_symmetry_3
C11 Pt1 C11 90.0(3) . 7_565
C11 Pt1 N1 171.6(2) . 7_565
C11 Pt1 N1 97.0(2) 7_565 7_565
C11 Pt1 N1 97.0(2) . .
C11 Pt1 N1 171.6(2) 7_565 .
N1 Pt1 N1 75.7(2) 7_565 .
C1 N1 C3 121.4(5) . .
C1 N1 Pt1 117.4(4) . .
C3 N1 Pt1 121.2(4) . .
N1 C1 C2 125.7(5) . .
N1 C1 C1 114.3(3) . 7_565
C2 C1 C1 119.9(4) . 7_565
C8 C3 C4 120.8(6) . .
C8 C3 N1 118.1(5) . .
C4 C3 N1 120.8(6) . .
C5 C4 C3 119.2(7) . .
C4 C5 C6 120.7(7) . .
C4 C5 C9 120.0(8) . .
C6 C5 C9 119.3(7) . .
C7 C6 C5 118.8(6) . .
C6 C7 C8 120.8(7) . .
C6 C7 C10 119.9(6) . .
C8 C7 C10 119.3(7) . .
C3 C8 C7 119.6(7) . .
F4 C9 F6 114.2(12) . .
F4 C9 F5 100.2(11) . .
F6 C9 F5 93.9(15) . .
F4 C9 C5 116.8(10) . .
F6 C9 C5 114.6(8) . .
F5 C9 C5 113.9(9) . .
F2 C10 F3 111.2(11) . .
F2 C10 F1 104.7(13) . .
F3 C10 F1 102.0(8) . .
F2 C10 C7 112.9(8) . .
F3 C10 C7 113.7(9) . .
F1 C10 C7 111.4(7) . .
C12 C11 C16 118.2(6) . .
C12 C11 Pt1 124.9(6) . .
C16 C11 Pt1 116.4(5) . .
C11 C12 C13 119.4(8) . .
C11 C12 C17 121.2(7) . .
C13 C12 C17 119.4(7) . .
C14 C13 C12 120.2(8) . .
C13 C14 C15 123.0(8) . .
C14 C15 C16 119.0(9) . .
C15 C16 C11 120.2(8) . .
Cl1 C18 Cl2 109.1(5) . .

loop_
_geom_bond_atom_site_label_1
_geom_bond_atom_site_label_2
_geom_bond_distance
_geom_bond_site_symmetry_2
Pt1 C11 2.010(6) .
Pt1 C11 2.010(6) 7_565
Pt1 N1 2.086(4) 7_565
Pt1 N1 2.086(4) .
Cl1 C18 1.740(9) .
Cl2 C18 1.816(11) .
F1 C10 1.320(13) .
F2 C10 1.255(13) .
F3 C10 1.307(11) .
F4 C9 1.275(11) .
F5 C9 1.313(16) .
F6 C9 1.276(16) .
N1 C1 1.285(7) .
N1 C3 1.437(7) .
C1 C2 1.485(8) .
C1 C1 1.501(11) 7_565
C3 C8 1.379(9) .
C3 C4 1.386(9) .
C4 C5 1.384(9) .
C5 C6 1.403(12) .
C5 C9 1.462(12) .
C6 C7 1.382(11) .
C7 C8 1.389(9) .
C7 C10 1.484(12) .
C11 C12 1.371(10) .
C11 C16 1.475(12) .
C12 C13 1.440(11) .
C12 C17 1.445(13) .
C13 C14 1.345(14) .
C14 C15 1.372(14) .
C15 C16 1.381(10) .

loop_
_geom_torsion_atom_site_label_1
_geom_torsion_atom_site_label_2
_geom_torsion_atom_site_label_3
_geom_torsion_atom_site_label_4
_geom_torsion
_geom_torsion_site_symmetry_1
_geom_torsion_site_symmetry_4
C11 Pt1 N1 C1 -168.0(5) . .
C11 Pt1 N1 C1 -22.0(19) 7_565 .
N1 Pt1 N1 C1 7.8(5) 7_565 .
C11 Pt1 N1 C3 12.5(5) . .
C11 Pt1 N1 C3 158.5(16) 7_565 .
N1 Pt1 N1 C3 -171.7(4) 7_565 .
C3 N1 C1 C2 -5.9(10) . .
Pt1 N1 C1 C2 174.6(5) . .
C3 N1 C1 C1 172.8(4) . 7_565
Pt1 N1 C1 C1 -6.7(4) . 7_565
C1 N1 C3 C8 -88.7(7) . .
Pt1 N1 C3 C8 90.8(6) . .
C1 N1 C3 C4 97.2(7) . .
Pt1 N1 C3 C4 -83.3(7) . .
C8 C3 C4 C5 0.2(10) . .
N1 C3 C4 C5 174.1(6) . .
C3 C4 C5 C6 -1.1(10) . .
C3 C4 C5 C9 179.5(7) . .
C4 C5 C6 C7 1.2(11) . .
C9 C5 C6 C7 -179.4(8) . .
C5 C6 C7 C8 -0.4(10) . .
C5 C6 C7 C10 -177.6(7) . .
C4 C3 C8 C7 0.7(9) . .
N1 C3 C8 C7 -173.4(5) . .
C6 C7 C8 C3 -0.5(10) . .
C10 C7 C8 C3 176.7(7) . .
C4 C5 C9 F4 -173.6(11) . .
C6 C5 C9 F4 7.0(15) . .
C4 C5 C9 F6 49.0(15) . .
C6 C5 C9 F6 -130.4(13) . .
C4 C5 C9 F5 -57.5(14) . .
C6 C5 C9 F5 123.1(13) . .
C6 C7 C10 F2 -136.1(14) . .
C8 C7 C10 F2 46.6(15) . .
C6 C7 C10 F3 -8.1(12) . .
C8 C7 C10 F3 174.6(8) . .
C6 C7 C10 F1 106.5(9) . .
C8 C7 C10 F1 -70.8(10) . .
C11 Pt1 C11 C12 102.1(6) 7_565 .
N1 Pt1 C11 C12 -111.6(17) 7_565 .
N1 Pt1 C11 C12 -82.6(6) . .
C11 Pt1 C11 C16 -86.1(5) 7_565 .
N1 Pt1 C11 C16 60.2(19) 7_565 .
N1 Pt1 C11 C16 89.2(5) . .
C16 C11 C12 C13 0.0(9) . .
Pt1 C11 C12 C13 171.8(5) . .
C16 C11 C12 C17 -179.4(7) . .
Pt1 C11 C12 C17 -7.7(10) . .
C11 C12 C13 C14 -0.4(11) . .
C17 C12 C13 C14 179.0(8) . .
C12 C13 C14 C15 0.5(13) . .
C13 C14 C15 C16 -0.2(13) . .
C14 C15 C16 C11 -0.2(11) . .
C12 C11 C16 C15 0.3(10) . .
Pt1 C11 C16 C15 -172.1(6) . .
